data_2230218
loop_
_publ_author_name
'Wang, Guan-nan'
'Xiao, Xun-wen'
'Cai, Tongjiang'
'Huang, Qin'

_publ_section_title
;
 5,6-Dihydro-2<i>H</i>-1,3-dithiolo[4,5-<i>b</i>][1,4]dioxine-2-thione
;
_journal_coeditor_code AA2007
_journal_issue 6
_journal_name_full 'Acta Crystallographica Section E'
_journal_page_first o1404
_journal_paper_doi 10.1107/S1600536811017417
_journal_volume 67
_journal_year 2011
_chemical_formula_iupac 'C5 H4 O2 S3'
_chemical_formula_moiety 'C5 H4 O2 S3'
_chemical_formula_sum 'C5 H4 O2 S3'
_chemical_formula_weight 192.26
_chemical_name_systematic
;
5,6-Dihydro-2<i>H</i>-1,3-dithiolo[4,5-<i>b</i>][1,4]dioxine-2-thione
;
_space_group_IT_number 14
_symmetry_cell_setting monoclinic
_symmetry_space_group_name_Hall '-P 2yn'
_symmetry_space_group_name_H-M 'P 1 21/n 1'
_atom_sites_solution_hydrogens geom
_atom_sites_solution_primary direct
_atom_sites_solution_secondary difmap
_audit_creation_method SHELXL-97
_cell_angle_alpha 90.00
_cell_angle_beta 91.294(3)
_cell_angle_gamma 90.00
_cell_formula_units_Z 4
_cell_length_a 5.4645(8)
_cell_length_b 13.430(2)
_cell_length_c 9.8189(16)
_cell_measurement_reflns_used 3311
_cell_measurement_temperature 223(2)
_cell_measurement_theta_max 27.5
_cell_measurement_theta_min 3.0
_cell_volume 720.41(19)
_computing_cell_refinement 'CrystalClear (Rigaku, 2005)'
_computing_data_collection 'CrystalClear (Rigaku, 2005)'
_computing_data_reduction 'CrystalStructure (Rigaku, 2005)'
_computing_molecular_graphics 'ORTEP-3 (Farrugia, 1997)'
_computing_publication_material 'SHELXTL (Sheldrick, 2008)'
_computing_structure_refinement 'SHELXL97 (Sheldrick, 2008)'
_computing_structure_solution 'SHELXS97 (Sheldrick, 2008)'
_diffrn_ambient_temperature 223(2)
_diffrn_detector_area_resol_mean 14.63
_diffrn_measured_fraction_theta_full 0.993
_diffrn_measured_fraction_theta_max 0.993
_diffrn_measurement_device_type 'Rigaku Saturn'
_diffrn_measurement_method \w
_diffrn_radiation_monochromator graphite
_diffrn_radiation_source 'fine-focus sealed tube'
_diffrn_radiation_type MoK\a
_diffrn_radiation_wavelength 0.71075
_diffrn_reflns_av_R_equivalents 0.0205
_diffrn_reflns_av_sigmaI/netI 0.0243
_diffrn_reflns_limit_h_max 6
_diffrn_reflns_limit_h_min -6
_diffrn_reflns_limit_k_max 16
_diffrn_reflns_limit_k_min -14
_diffrn_reflns_limit_l_max 9
_diffrn_reflns_limit_l_min -11
_diffrn_reflns_number 3605
_diffrn_reflns_theta_full 25.47
_diffrn_reflns_theta_max 25.47
_diffrn_reflns_theta_min 3.03
_exptl_absorpt_coefficient_mu 0.956
_exptl_absorpt_correction_T_max 0.826
_exptl_absorpt_correction_T_min 0.605
_exptl_absorpt_correction_type multi-scan
_exptl_absorpt_process_details '(REQAB; Jacobson, 1998)'
_exptl_crystal_colour yellow
_exptl_crystal_density_diffrn 1.773
_exptl_crystal_density_method 'not measured'
_exptl_crystal_description block
_exptl_crystal_F_000 392
_exptl_crystal_size_max 0.55
_exptl_crystal_size_mid 0.20
_exptl_crystal_size_min 0.20
_refine_diff_density_max 0.393
_refine_diff_density_min -0.405
_refine_ls_extinction_method none
_refine_ls_goodness_of_fit_ref 1.171
_refine_ls_hydrogen_treatment constr
_refine_ls_matrix_type full
_refine_ls_number_parameters 92
_refine_ls_number_reflns 1332
_refine_ls_number_restraints 0
_refine_ls_restrained_S_all 1.171
_refine_ls_R_factor_all 0.0365
_refine_ls_R_factor_gt 0.0311
_refine_ls_shift/su_max 0.000
_refine_ls_shift/su_mean 0.000
_refine_ls_structure_factor_coef Fsqd
_refine_ls_weighting_details 'calc w=1/[\s^2^(Fo^2^)+(0.0486P)^2^+0.0130P] where P=(Fo^2^+2Fc^2^)/3'
_refine_ls_weighting_scheme calc
_refine_ls_wR_factor_gt 0.0802
_refine_ls_wR_factor_ref 0.0830
_reflns_number_gt 1199
_reflns_number_total 1332
_reflns_threshold_expression I>2sigma(I)
_cod_data_source_file aa2007.cif
_cod_data_source_block I
_cod_original_sg_symbol_H-M 'P 21/n'
_cod_database_code 2230218
_cod_database_fobs_code 2230218

loop_
_symmetry_equiv_pos_as_xyz
'x, y, z'
'-x+1/2, y+1/2, -z+1/2'
'-x, -y, -z'
'x-1/2, -y-1/2, z-1/2'

loop_
_atom_site_type_symbol
_atom_site_label
_atom_site_fract_x
_atom_site_fract_y
_atom_site_fract_z
_atom_site_U_iso_or_equiv
_atom_site_adp_type
_atom_site_calc_flag
_atom_site_refinement_flags
_atom_site_occupancy
_atom_site_symmetry_multiplicity
_atom_site_disorder_assembly
_atom_site_disorder_group
S S1 1.15131(11) 0.20574(4) 1.05803(6) 0.0394(2) Uani d . 1 1 . .
S S2 0.77835(10) 0.36220(4) 0.99990(5) 0.03292(19) Uani d . 1 1 . .
S S3 1.18427(10) 0.33798(4) 0.81841(6) 0.03387(19) Uani d . 1 1 . .
O O1 0.6189(3) 0.51707(11) 0.85167(16) 0.0381(4) Uani d . 1 1 . .
O O2 1.0238(3) 0.49167(11) 0.66988(16) 0.0367(4) Uani d . 1 1 . .
C C1 1.0418(4) 0.29782(14) 0.9629(2) 0.0282(5) Uani d . 1 1 . .
C C2 0.7954(4) 0.44643(15) 0.8651(2) 0.0276(4) Uani d . 1 1 . .
C C3 0.9812(4) 0.43492(14) 0.7810(2) 0.0280(5) Uani d . 1 1 . .
C C4 0.6183(4) 0.55689(18) 0.7147(2) 0.0412(6) Uani d . 1 1 . .
H H4A 0.5199 0.6179 0.7115 0.049 Uiso calc R 1 1 . .
H H4B 0.5419 0.5086 0.6523 0.049 Uiso calc R 1 1 . .
C C5 0.8699(5) 0.57960(16) 0.6687(2) 0.0413(6) Uani d . 1 1 . .
H H5A 0.8607 0.6069 0.5761 0.050 Uiso calc R 1 1 . .
H H5B 0.9437 0.6303 0.7286 0.050 Uiso calc R 1 1 . .

loop_
_atom_site_aniso_label
_atom_site_aniso_U_11
_atom_site_aniso_U_22
_atom_site_aniso_U_33
_atom_site_aniso_U_12
_atom_site_aniso_U_13
_atom_site_aniso_U_23
S1 0.0427(4) 0.0365(3) 0.0392(4) 0.0112(2) 0.0020(3) 0.0078(2)
S2 0.0318(3) 0.0340(3) 0.0333(3) 0.0071(2) 0.0086(2) 0.0068(2)
S3 0.0289(3) 0.0393(3) 0.0337(3) 0.0073(2) 0.0071(2) 0.0031(2)
O1 0.0372(8) 0.0368(8) 0.0406(9) 0.0126(7) 0.0095(7) 0.0107(7)
O2 0.0364(8) 0.0400(9) 0.0340(9) 0.0041(7) 0.0079(7) 0.0105(6)
C1 0.0288(11) 0.0264(11) 0.0295(11) 0.0008(8) 0.0001(9) -0.0033(8)
C2 0.0276(10) 0.0260(10) 0.0293(11) 0.0013(8) 0.0010(8) 0.0018(8)
C3 0.0256(10) 0.0289(10) 0.0296(11) -0.0021(8) -0.0003(9) 0.0015(8)
C4 0.0417(13) 0.0424(12) 0.0394(13) 0.0116(11) 0.0019(10) 0.0134(10)
C5 0.0499(14) 0.0354(12) 0.0387(13) 0.0029(10) 0.0026(11) 0.0091(10)

loop_
_atom_type_symbol
_atom_type_description
_atom_type_scat_dispersion_real
_atom_type_scat_dispersion_imag
_atom_type_scat_source
C C 0.0033 0.0016 'International Tables Vol C Tables 4.2.6.8 and 6.1.1.4'
H H 0.0000 0.0000 'International Tables Vol C Tables 4.2.6.8 and 6.1.1.4'
O O 0.0106 0.0060 'International Tables Vol C Tables 4.2.6.8 and 6.1.1.4'
S S 0.1246 0.1234 'International Tables Vol C Tables 4.2.6.8 and 6.1.1.4'

loop_
_geom_angle_atom_site_label_1
_geom_angle_atom_site_label_2
_geom_angle_atom_site_label_3
_geom_angle_site_symmetry_1
_geom_angle_site_symmetry_3
_geom_angle
_geom_angle_publ_flag
C1 S2 C2 . . 96.07(10) ?
C1 S3 C3 . . 96.32(9) ?
C2 O1 C4 . . 109.56(15) ?
C3 O2 C5 . . 110.75(15) ?
S1 C1 S3 . . 122.39(12) ?
S1 C1 S2 . . 123.28(13) ?
S3 C1 S2 . . 114.33(12) ?
C3 C2 O1 . . 124.84(18) ?
C3 C2 S2 . . 116.70(16) ?
O1 C2 S2 . . 118.45(14) ?
C2 C3 O2 . . 125.52(18) ?
C2 C3 S3 . . 116.52(16) ?
O2 C3 S3 . . 117.97(14) ?
O1 C4 C5 . . 112.07(18) ?
O1 C4 H4A . . 109.2 ?
C5 C4 H4A . . 109.2 ?
O1 C4 H4B . . 109.2 ?
C5 C4 H4B . . 109.2 ?
H4A C4 H4B . . 107.9 ?
O2 C5 C4 . . 111.73(18) ?
O2 C5 H5A . . 109.3 ?
C4 C5 H5A . . 109.3 ?
O2 C5 H5B . . 109.3 ?
C4 C5 H5B . . 109.3 ?
H5A C5 H5B . . 107.9 ?

loop_
_geom_bond_atom_site_label_1
_geom_bond_atom_site_label_2
_geom_bond_site_symmetry_2
_geom_bond_distance
_geom_bond_publ_flag
S1 C1 . 1.654(2) ?
S2 C1 . 1.725(2) ?
S2 C2 . 1.746(2) ?
S3 C1 . 1.720(2) ?
S3 C3 . 1.744(2) ?
O1 C2 . 1.357(2) ?
O1 C4 . 1.447(3) ?
O2 C3 . 1.356(2) ?
O2 C5 . 1.450(3) ?
C2 C3 . 1.332(3) ?
C4 C5 . 1.488(3) ?
C4 H4A . 0.9800 ?
C4 H4B . 0.9800 ?
C5 H5A . 0.9800 ?
C5 H5B . 0.9800 ?

loop_
_geom_torsion_atom_site_label_1
_geom_torsion_atom_site_label_2
_geom_torsion_atom_site_label_3
_geom_torsion_atom_site_label_4
_geom_torsion_site_symmetry_1
_geom_torsion_site_symmetry_2
_geom_torsion_site_symmetry_3
_geom_torsion_site_symmetry_4
_geom_torsion
_geom_torsion_publ_flag
C3 S3 C1 S1 . . . . -177.35(13) ?
C3 S3 C1 S2 . . . . 2.19(13) ?
C2 S2 C1 S1 . . . . 177.05(14) ?
C2 S2 C1 S3 . . . . -2.48(13) ?
C4 O1 C2 C3 . . . . 17.2(3) ?
C4 O1 C2 S2 . . . . -161.53(15) ?
C1 S2 C2 C3 . . . . 1.93(18) ?
C1 S2 C2 O1 . . . . -179.19(16) ?
O1 C2 C3 O2 . . . . 0.3(3) ?
S2 C2 C3 O2 . . . . 179.05(15) ?
O1 C2 C3 S3 . . . . -179.51(15) ?
S2 C2 C3 S3 . . . . -0.7(2) ?
C5 O2 C3 C2 . . . . 11.6(3) ?
C5 O2 C3 S3 . . . . -168.64(15) ?
C1 S3 C3 C2 . . . . -0.90(19) ?
C1 S3 C3 O2 . . . . 179.31(15) ?
C2 O1 C4 C5 . . . . -45.5(3) ?
C3 O2 C5 C4 . . . . -39.8(2) ?
O1 C4 C5 O2 . . . . 59.5(3) ?

loop_
_cod_related_entry_id
_cod_related_entry_database
_cod_related_entry_code
1 ChemSpider 2884985
